data_1558772
loop_
_publ_author_name
'He\&s, Merlin'
'Stennett, Thomas'
'Fantuzzi, Felipe'
'Bertermann, R\"udiger'
'Schock, Marvin'
'Sch\"afer, Marius'
'Thiess, Torsten'
'Braunschweig, Holger'

_publ_section_title
;
 Diverse Ring-Opening Reactions of Rhodium \h4-Azaborete Complexes
;
_journal_name_full 'Chemical Science'
_journal_paper_doi 10.1039/D0SC02283G
_journal_year 2020
_chemical_formula_moiety 'C28 H51 B Cl N P Rh'
_chemical_formula_sum 'C28 H51 B Cl N P Rh'
_chemical_formula_weight 581.83
_space_group_crystal_system monoclinic
_space_group_IT_number 14
_space_group_name_Hall '-P 2yn'
_space_group_name_H-M_alt 'P 1 21/n 1'
_atom_sites_solution_hydrogens mixed
_atom_sites_solution_primary dual
_atom_sites_solution_secondary difmap
_audit_creation_method SHELXL-2018/3
_audit_update_record
;
2020-04-15 deposited with the CCDC.	2020-07-23 downloaded from the CCDC.
;
_cell_angle_alpha 90
_cell_angle_beta 98.317(13)
_cell_angle_gamma 90
_cell_formula_units_Z 4
_cell_length_a 11.254(4)
_cell_length_b 9.024(2)
_cell_length_c 29.373(8)
_cell_measurement_reflns_used 9966
_cell_measurement_temperature 100(2)
_cell_measurement_theta_max 27.05
_cell_measurement_theta_min 2.36
_cell_volume 2951.6(15)
_computing_cell_refinement 'Saint+ ver. V8.34A (Bruker AXS)'
_computing_data_collection 'APEX2 ver. 2014.9 (Bruker AXS)'
_computing_data_reduction 'Saint+ ver. V8.34A (Bruker AXS)'
_computing_molecular_graphics 'ShelXLe (Huebschle et all, 2011)'
_computing_publication_material 'SHELXL-2018/3 (Sheldrick, 2018)'
_computing_structure_refinement 'SHELXL-2018/3 (Sheldrick, 2018)'
_computing_structure_solution 'SHELXT (Sheldrick, 2014)'
_diffrn_ambient_temperature 100(2)
_diffrn_detector 'CMOS area detector (Photon 100)'
_diffrn_detector_area_resol_mean 10.24
_diffrn_measured_fraction_theta_full 0.999
_diffrn_measured_fraction_theta_max 0.999
_diffrn_measurement_device_type 'Bruker D8 Quest'
_diffrn_measurement_method '\f and \w scans'
_diffrn_radiation_monochromator 'multi-layer mirror'
_diffrn_radiation_type MoK\a
_diffrn_radiation_wavelength 0.71073
_diffrn_reflns_av_R_equivalents 0.0917
_diffrn_reflns_av_unetI/netI 0.0429
_diffrn_reflns_Laue_measured_fraction_full 0.999
_diffrn_reflns_Laue_measured_fraction_max 0.999
_diffrn_reflns_limit_h_max 13
_diffrn_reflns_limit_h_min -13
_diffrn_reflns_limit_k_max 11
_diffrn_reflns_limit_k_min -11
_diffrn_reflns_limit_l_max 36
_diffrn_reflns_limit_l_min -36
_diffrn_reflns_number 52531
_diffrn_reflns_point_group_measured_fraction_full 0.999
_diffrn_reflns_point_group_measured_fraction_max 0.999
_diffrn_reflns_theta_full 26.000
_diffrn_reflns_theta_max 26.020
_diffrn_reflns_theta_min 2.051
_diffrn_source 'microfocus sealed tube (Incoatec ImS)'
_exptl_absorpt_coefficient_mu 0.740
_exptl_absorpt_correction_T_max 0.7455
_exptl_absorpt_correction_T_min 0.6687
_exptl_absorpt_correction_type multi-scan
_exptl_absorpt_process_details 'SadAbs 2014/5 (Bruker AXS)'
_exptl_crystal_colour yellow
_exptl_crystal_density_diffrn 1.309
_exptl_crystal_description needles
_exptl_crystal_F_000 1232
_exptl_crystal_size_max 0.417
_exptl_crystal_size_mid 0.279
_exptl_crystal_size_min 0.156
_refine_diff_density_max 0.441
_refine_diff_density_min -0.988
_refine_diff_density_rms 0.085
_refine_ls_extinction_method none
_refine_ls_goodness_of_fit_ref 1.090
_refine_ls_hydrogen_treatment mixed
_refine_ls_matrix_type full
_refine_ls_number_parameters 315
_refine_ls_number_reflns 5800
_refine_ls_number_restraints 0
_refine_ls_restrained_S_all 1.090
_refine_ls_R_factor_all 0.0553
_refine_ls_R_factor_gt 0.0385
_refine_ls_shift/su_max 0.003
_refine_ls_shift/su_mean 0.000
_refine_ls_structure_factor_coef Fsqd
_refine_ls_weighting_details 'w=1/[\s^2^(Fo^2^)+(0.0172P)^2^+4.9078P] where P=(Fo^2^+2Fc^2^)/3'
_refine_ls_weighting_scheme calc
_refine_ls_wR_factor_gt 0.0650
_refine_ls_wR_factor_ref 0.0688
_reflns_Friedel_coverage 0.000
_reflns_number_gt 4741
_reflns_number_total 5800
_reflns_threshold_expression 'I > 2\s(I)'
_cod_data_source_file d0sc02283g2.cif
_cod_data_source_block test_a_CCDC21
_cod_original_cell_volume 2951.7(14)
_cod_original_sg_symbol_H-M 'P 21/n'
_cod_database_code 1558772
_shelx_shelxl_version_number 2018/3
_shelx_space_group_comment
;
The symmetry employed for this shelxl refinement is uniquely defined
by the following loop, which should always be used as a source of
symmetry information in preference to the above space-group names.
They are only intended as comments.
;
_shelx_estimated_absorpt_t_min 0.748
_shelx_estimated_absorpt_t_max 0.893

loop_
_space_group_symop_operation_xyz
'x, y, z'
'-x+1/2, y+1/2, -z+1/2'
'-x, -y, -z'
'x-1/2, -y-1/2, z-1/2'

loop_
_atom_site_label
_atom_site_type_symbol
_atom_site_fract_x
_atom_site_fract_y
_atom_site_fract_z
_atom_site_U_iso_or_equiv
_atom_site_adp_type
_atom_site_occupancy
_atom_site_site_symmetry_order
_atom_site_calc_flag
_atom_site_refinement_flags_posn
_atom_site_refinement_flags_adp
_atom_site_refinement_flags_occupancy
_atom_site_disorder_assembly
_atom_site_disorder_group
Rh1 Rh 0.85480(2) 0.35020(3) 0.60681(2) 0.00847(7) Uani 1 1 d . . . . .
N1 N 0.7166(2) 0.2971(3) 0.54524(8) 0.0094(5) Uani 1 1 d . . . . .
H1 H 0.727(3) 0.365(4) 0.5333(11) 0.012 Uiso 1 1 d . U . . .
B1 B 0.6494(3) 0.3096(4) 0.58366(11) 0.0103(7) Uani 1 1 d . . . . .
C1 C 0.6843(2) 0.4534(3) 0.61189(9) 0.0092(6) Uani 1 1 d . . . . .
P1 P 0.97338(7) 0.42724(9) 0.67242(3) 0.01132(17) Uani 1 1 d . . . . .
Cl1 Cl 0.99675(6) 0.16949(9) 0.59353(3) 0.01900(17) Uani 1 1 d . . . . .
C4 C 0.5255(3) 0.6026(4) 0.64203(11) 0.0219(8) Uani 1 1 d . . . . .
H4A H 0.492585 0.630201 0.669955 0.033 Uiso 1 1 calc R U . . .
H4B H 0.462379 0.556688 0.620040 0.033 Uiso 1 1 calc R U . . .
H4C H 0.555565 0.691335 0.628217 0.033 Uiso 1 1 calc R U . . .
C3 C 0.6283(3) 0.4927(3) 0.65428(10) 0.0118(6) Uani 1 1 d . . . . .
H3A H 0.690015 0.536741 0.677834 0.014 Uiso 1 1 calc R U . . .
H3AB H 0.597579 0.401690 0.667367 0.014 Uiso 1 1 calc R U . . .
C2 C 0.7654(3) 0.5444(3) 0.59320(9) 0.0110(6) Uani 1 1 d . . . . .
C5 C 0.7835(3) 0.6620(3) 0.56791(9) 0.0138(6) Uani 1 1 d . . . . .
H5 H 0.719088 0.730521 0.561864 0.017 Uiso 1 1 calc R U . . .
C6 C 0.8955(3) 0.6975(4) 0.54791(11) 0.0189(7) Uani 1 1 d . . . . .
H6A H 0.927080 0.793544 0.559668 0.028 Uiso 1 1 calc R U . . .
H6B H 0.876859 0.701913 0.514301 0.028 Uiso 1 1 calc R U . . .
H6C H 0.955761 0.620407 0.556708 0.028 Uiso 1 1 calc R U . . .
C9 C 0.9764(3) 0.6469(4) 0.74497(10) 0.0243(7) Uani 1 1 d . . . . .
H9A H 0.956896 0.749830 0.751592 0.037 Uiso 1 1 calc R U . . .
H9B H 1.062481 0.629979 0.754231 0.037 Uiso 1 1 calc R U . . .
H9C H 0.930581 0.579926 0.762137 0.037 Uiso 1 1 calc R U . . .
C8 C 0.9975(3) 0.7395(4) 0.66674(11) 0.0234(8) Uani 1 1 d . . . . .
H8A H 0.958702 0.834093 0.671797 0.035 Uiso 1 1 calc R U . . .
H8B H 0.984602 0.715841 0.633836 0.035 Uiso 1 1 calc R U . . .
H8C H 1.083889 0.747084 0.677542 0.035 Uiso 1 1 calc R U . . .
C7 C 0.9437(3) 0.6173(3) 0.69330(10) 0.0141(7) Uani 1 1 d . . . . .
H7 H 0.854746 0.630932 0.686429 0.017 Uiso 1 1 calc R U . . .
C28 C 0.3961(3) 0.3549(4) 0.54767(10) 0.0145(6) Uani 1 1 d . . . . .
H28A H 0.465679 0.418953 0.546071 0.022 Uiso 1 1 calc R U . . .
H28B H 0.330782 0.413517 0.557310 0.022 Uiso 1 1 calc R U . . .
H28C H 0.369348 0.311697 0.517304 0.022 Uiso 1 1 calc R U . . .
C27 C 0.2648(3) -0.0496(4) 0.64670(11) 0.0206(7) Uani 1 1 d . . . . .
H27A H 0.274692 -0.155583 0.640980 0.031 Uiso 1 1 calc R U . . .
H27B H 0.186821 -0.016345 0.630755 0.031 Uiso 1 1 calc R U . . .
H27C H 0.268521 -0.032615 0.679826 0.031 Uiso 1 1 calc R U . . .
C26 C 0.7036(3) 0.0266(3) 0.64456(10) 0.0148(7) Uani 1 1 d . . . . .
H26A H 0.760644 0.102492 0.637665 0.022 Uiso 1 1 calc R U . . .
H26B H 0.718612 -0.065746 0.628788 0.022 Uiso 1 1 calc R U . . .
H26C H 0.713557 0.009302 0.677834 0.022 Uiso 1 1 calc R U . . .
C25 C 0.4307(3) 0.2324(3) 0.58207(10) 0.0112(6) Uani 1 1 d . . . . .
C24 C 0.3389(3) 0.1512(3) 0.59776(9) 0.0137(6) Uani 1 1 d . . . . .
H24 H 0.257717 0.175387 0.586740 0.016 Uiso 1 1 calc R U . . .
C23 C 0.3636(3) 0.0359(3) 0.62908(10) 0.0126(6) Uani 1 1 d . . . . .
C22 C 0.4835(3) 0.0016(3) 0.64330(10) 0.0124(6) Uani 1 1 d . . . . .
H22 H 0.502063 -0.078111 0.664260 0.015 Uiso 1 1 calc R U . . .
C21 C 0.5777(3) 0.0783(3) 0.62830(9) 0.0108(6) Uani 1 1 d . . . . .
C20 C 0.5524(3) 0.1984(3) 0.59762(9) 0.0093(6) Uani 1 1 d . . . . .
C19 C 0.5905(3) 0.1954(3) 0.47698(10) 0.0162(7) Uani 1 1 d . . . . .
H19A H 0.589218 0.127967 0.450759 0.024 Uiso 1 1 calc R U . . .
H19B H 0.578845 0.297402 0.465778 0.024 Uiso 1 1 calc R U . . .
H19C H 0.525832 0.168781 0.494509 0.024 Uiso 1 1 calc R U . . .
C18 C 0.7254(3) 0.0281(3) 0.52867(10) 0.0138(7) Uani 1 1 d . . . . .
H18A H 0.727567 -0.044591 0.504020 0.021 Uiso 1 1 calc R U . . .
H18B H 0.657200 0.006748 0.544930 0.021 Uiso 1 1 calc R U . . .
H18C H 0.800193 0.022440 0.550309 0.021 Uiso 1 1 calc R U . . .
C17 C 0.8144(3) 0.2151(4) 0.48092(10) 0.0192(7) Uani 1 1 d . . . . .
H17A H 0.813143 0.142567 0.456012 0.029 Uiso 1 1 calc R U . . .
H17B H 0.891124 0.208313 0.501400 0.029 Uiso 1 1 calc R U . . .
H17C H 0.805033 0.315041 0.467854 0.029 Uiso 1 1 calc R U . . .
C16 C 0.7118(3) 0.1829(3) 0.50810(9) 0.0118(6) Uani 1 1 d . . . . .
C15 C 1.0055(3) 0.1489(4) 0.71673(11) 0.0225(7) Uani 1 1 d . . . . .
H15A H 0.989897 0.087544 0.742743 0.034 Uiso 1 1 calc R U . . .
H15B H 1.091948 0.151224 0.715401 0.034 Uiso 1 1 calc R U . . .
H15C H 0.963369 0.107093 0.688064 0.034 Uiso 1 1 calc R U . . .
C14 C 0.8316(3) 0.3030(4) 0.73373(11) 0.0192(7) Uani 1 1 d . . . . .
H14A H 0.828397 0.242582 0.761256 0.029 Uiso 1 1 calc R U . . .
H14B H 0.778774 0.259754 0.707646 0.029 Uiso 1 1 calc R U . . .
H14C H 0.804964 0.403980 0.739204 0.029 Uiso 1 1 calc R U . . .
C13 C 0.9603(3) 0.3070(3) 0.72294(10) 0.0151(7) Uani 1 1 d . . . . .
H13 H 1.011833 0.351141 0.750158 0.018 Uiso 1 1 calc R U . . .
C12 C 1.2236(3) 0.4548(5) 0.71034(11) 0.0301(9) Uani 1 1 d . . . . .
H12A H 1.304996 0.424219 0.706292 0.045 Uiso 1 1 calc R U . . .
H12B H 1.200259 0.404909 0.737320 0.045 Uiso 1 1 calc R U . . .
H12C H 1.221807 0.562362 0.714815 0.045 Uiso 1 1 calc R U . . .
C11 C 1.1701(3) 0.4882(4) 0.62462(11) 0.0231(8) Uani 1 1 d . . . . .
H11A H 1.252720 0.461578 0.621148 0.035 Uiso 1 1 calc R U . . .
H11B H 1.164080 0.595903 0.627900 0.035 Uiso 1 1 calc R U . . .
H11C H 1.115549 0.455668 0.597396 0.035 Uiso 1 1 calc R U . . .
C10 C 1.1356(3) 0.4125(4) 0.66740(10) 0.0179(7) Uani 1 1 d . . . . .
H10 H 1.149769 0.304481 0.662732 0.021 Uiso 1 1 calc R U . . .

loop_
_atom_site_aniso_label
_atom_site_aniso_U_11
_atom_site_aniso_U_22
_atom_site_aniso_U_33
_atom_site_aniso_U_23
_atom_site_aniso_U_13
_atom_site_aniso_U_12
Rh1 0.00984(11) 0.00690(11) 0.00891(11) -0.00045(10) 0.00217(8) -0.00065(11)
N1 0.0162(13) 0.0050(12) 0.0072(13) 0.0011(10) 0.0023(10) -0.0014(11)
B1 0.0097(16) 0.0103(17) 0.0103(16) 0.0035(13) -0.0005(13) 0.0020(13)
C1 0.0080(14) 0.0101(15) 0.0093(14) 0.0017(12) 0.0005(11) 0.0028(12)
P1 0.0116(4) 0.0122(4) 0.0101(4) -0.0015(3) 0.0013(3) -0.0018(3)
Cl1 0.0143(4) 0.0173(4) 0.0247(4) -0.0082(3) 0.0003(3) 0.0049(3)
C4 0.0249(19) 0.0206(19) 0.0216(17) -0.0021(14) 0.0082(15) 0.0089(15)
C3 0.0142(16) 0.0102(15) 0.0116(15) -0.0002(12) 0.0041(12) -0.0017(12)
C2 0.0131(15) 0.0095(15) 0.0103(14) -0.0054(12) 0.0008(12) 0.0017(13)
C5 0.0181(15) 0.0086(15) 0.0143(14) 0.0000(13) 0.0012(12) 0.0012(14)
C6 0.0198(17) 0.0156(17) 0.0225(17) 0.0052(13) 0.0072(14) -0.0004(14)
C9 0.0323(19) 0.0213(18) 0.0193(16) -0.0078(15) 0.0035(14) -0.0059(17)
C8 0.031(2) 0.0189(18) 0.0202(18) -0.0025(14) 0.0029(15) -0.0056(16)
C7 0.0178(16) 0.0090(16) 0.0155(15) -0.0028(12) 0.0018(13) -0.0029(12)
C28 0.0142(15) 0.0135(15) 0.0157(15) -0.0001(13) 0.0020(12) 0.0016(14)
C27 0.0206(17) 0.0194(18) 0.0230(17) 0.0014(14) 0.0072(14) -0.0066(15)
C26 0.0166(16) 0.0132(16) 0.0148(15) 0.0027(13) 0.0033(13) -0.0014(13)
C25 0.0154(16) 0.0080(15) 0.0108(14) -0.0017(12) 0.0040(12) -0.0008(12)
C24 0.0122(15) 0.0161(15) 0.0123(15) -0.0064(13) 0.0007(12) -0.0004(14)
C23 0.0166(16) 0.0111(15) 0.0114(15) -0.0050(12) 0.0061(12) -0.0044(13)
C22 0.0210(17) 0.0068(15) 0.0095(14) -0.0001(11) 0.0031(13) -0.0017(13)
C21 0.0153(15) 0.0083(15) 0.0094(14) -0.0032(12) 0.0035(12) 0.0007(13)
C20 0.0121(15) 0.0081(14) 0.0081(14) -0.0041(11) 0.0024(12) -0.0021(12)
C19 0.0237(17) 0.0151(16) 0.0090(15) -0.0032(12) -0.0001(13) 0.0007(13)
C18 0.0194(17) 0.0100(16) 0.0124(15) -0.0035(12) 0.0030(13) -0.0004(13)
C17 0.0244(18) 0.0188(17) 0.0164(16) -0.0028(13) 0.0089(14) -0.0033(15)
C16 0.0185(16) 0.0083(16) 0.0090(14) -0.0058(11) 0.0035(12) -0.0018(12)
C15 0.0289(18) 0.0173(17) 0.0209(17) 0.0053(15) 0.0023(14) 0.0068(16)
C14 0.0246(18) 0.0178(17) 0.0160(16) 0.0033(13) 0.0063(14) -0.0015(14)
C13 0.0199(17) 0.0139(16) 0.0112(15) -0.0005(12) 0.0009(13) 0.0021(13)
C12 0.0153(17) 0.047(2) 0.0264(19) -0.0105(18) -0.0029(15) -0.0010(17)
C11 0.0169(17) 0.028(2) 0.0265(18) -0.0080(15) 0.0090(15) -0.0057(15)
C10 0.0100(16) 0.0235(18) 0.0199(16) -0.0059(14) 0.0009(13) -0.0014(14)

loop_
_atom_type_symbol
_atom_type_description
_atom_type_scat_dispersion_real
_atom_type_scat_dispersion_imag
_atom_type_scat_source
C C 0.0033 0.0016 'International Tables Vol C Tables 4.2.6.8 and 6.1.1.4'
H H 0.0000 0.0000 'International Tables Vol C Tables 4.2.6.8 and 6.1.1.4'
B B 0.0013 0.0007 'International Tables Vol C Tables 4.2.6.8 and 6.1.1.4'
N N 0.0061 0.0033 'International Tables Vol C Tables 4.2.6.8 and 6.1.1.4'
P P 0.1023 0.0942 'International Tables Vol C Tables 4.2.6.8 and 6.1.1.4'
Cl Cl 0.1484 0.1585 'International Tables Vol C Tables 4.2.6.8 and 6.1.1.4'
Rh Rh -1.1178 0.9187 'International Tables Vol C Tables 4.2.6.8 and 6.1.1.4'

loop_
_exptl_crystal_face_index_h
_exptl_crystal_face_index_k
_exptl_crystal_face_index_l
_exptl_crystal_face_perp_dist
1.00 -2.00 2.00 0.0690
1.00 -1.00 2.00 0.0970
0.00 -1.00 -2.00 0.1210
0.00 1.00 2.00 0.2300
0.00 -1.00 -1.00 0.1160
2.00 1.00 2.00 0.1430
-2.00 -1.00 -2.00 0.1260
-2.00 1.00 -1.00 0.1330
2.00 -1.00 1.00 0.1110
-1.00 0.00 0.00 0.1010
2.00 1.00 0.00 0.1690
1.00 1.00 0.00 0.1920
2.00 0.00 -1.00 0.1630
-2.00 0.00 1.00 0.0940
1.00 2.00 -1.00 0.2090
1.00 0.00 -2.00 0.1510
-1.00 0.00 2.00 0.0730
0.00 0.00 -1.00 0.0780
0.00 0.00 1.00 0.0610

loop_
_geom_angle_atom_site_label_1
_geom_angle_atom_site_label_2
_geom_angle_atom_site_label_3
_geom_angle
_geom_angle_site_symmetry_1
_geom_angle_site_symmetry_3
_geom_angle_publ_flag
C2 Rh1 C1 38.85(11) . . ?
C2 Rh1 N1 76.21(10) . . ?
C1 Rh1 N1 68.34(10) . . ?
C2 Rh1 P1 96.63(8) . . ?
C1 Rh1 P1 103.11(8) . . ?
N1 Rh1 P1 171.40(7) . . ?
C2 Rh1 B1 68.77(12) . . ?
C1 Rh1 B1 40.29(11) . . ?
N1 Rh1 B1 36.70(10) . . ?
P1 Rh1 B1 136.31(8) . . ?
C2 Rh1 Cl1 153.31(9) . . ?
C1 Rh1 Cl1 160.38(8) . . ?
N1 Rh1 Cl1 97.20(7) . . ?
P1 Rh1 Cl1 91.32(3) . . ?
B1 Rh1 Cl1 120.55(9) . . ?
B1 N1 C16 130.8(2) . . ?
B1 N1 Rh1 74.73(16) . . ?
C16 N1 Rh1 132.69(19) . . ?
B1 N1 H1 117(3) . . ?
C16 N1 H1 103(3) . . ?
Rh1 N1 H1 94(3) . . ?
N1 B1 C1 111.1(3) . . ?
N1 B1 C20 127.6(3) . . ?
C1 B1 C20 121.4(3) . . ?
N1 B1 Rh1 68.56(16) . . ?
C1 B1 Rh1 63.47(15) . . ?
C20 B1 Rh1 135.6(2) . . ?
C2 C1 C3 123.9(3) . . ?
C2 C1 B1 114.1(2) . . ?
C3 C1 B1 121.9(2) . . ?
C2 C1 Rh1 65.73(16) . . ?
C3 C1 Rh1 129.59(19) . . ?
B1 C1 Rh1 76.24(16) . . ?
C10 P1 C13 102.33(14) . . ?
C10 P1 C7 108.44(15) . . ?
C13 P1 C7 103.60(13) . . ?
C10 P1 Rh1 111.80(10) . . ?
C13 P1 Rh1 113.00(10) . . ?
C7 P1 Rh1 116.45(10) . . ?
C3 C4 H4A 109.5 . . ?
C3 C4 H4B 109.5 . . ?
H4A C4 H4B 109.5 . . ?
C3 C4 H4C 109.5 . . ?
H4A C4 H4C 109.5 . . ?
H4B C4 H4C 109.5 . . ?
C1 C3 C4 110.4(2) . . ?
C1 C3 H3A 109.6 . . ?
C4 C3 H3A 109.6 . . ?
C1 C3 H3AB 109.6 . . ?
C4 C3 H3AB 109.6 . . ?
H3A C3 H3AB 108.1 . . ?
C5 C2 C1 148.4(3) . . ?
C5 C2 Rh1 133.4(2) . . ?
C1 C2 Rh1 75.42(17) . . ?
C2 C5 C6 126.6(3) . . ?
C2 C5 H5 116.7 . . ?
C6 C5 H5 116.7 . . ?
C5 C6 H6A 109.5 . . ?
C5 C6 H6B 109.5 . . ?
H6A C6 H6B 109.5 . . ?
C5 C6 H6C 109.5 . . ?
H6A C6 H6C 109.5 . . ?
H6B C6 H6C 109.5 . . ?
C7 C9 H9A 109.5 . . ?
C7 C9 H9B 109.5 . . ?
H9A C9 H9B 109.5 . . ?
C7 C9 H9C 109.5 . . ?
H9A C9 H9C 109.5 . . ?
H9B C9 H9C 109.5 . . ?
C7 C8 H8A 109.5 . . ?
C7 C8 H8B 109.5 . . ?
H8A C8 H8B 109.5 . . ?
C7 C8 H8C 109.5 . . ?
H8A C8 H8C 109.5 . . ?
H8B C8 H8C 109.5 . . ?
C8 C7 C9 108.9(3) . . ?
C8 C7 P1 113.1(2) . . ?
C9 C7 P1 117.2(2) . . ?
C8 C7 H7 105.5 . . ?
C9 C7 H7 105.5 . . ?
P1 C7 H7 105.5 . . ?
C25 C28 H28A 109.5 . . ?
C25 C28 H28B 109.5 . . ?
H28A C28 H28B 109.5 . . ?
C25 C28 H28C 109.5 . . ?
H28A C28 H28C 109.5 . . ?
H28B C28 H28C 109.5 . . ?
C23 C27 H27A 109.5 . . ?
C23 C27 H27B 109.5 . . ?
H27A C27 H27B 109.5 . . ?
C23 C27 H27C 109.5 . . ?
H27A C27 H27C 109.5 . . ?
H27B C27 H27C 109.5 . . ?
C21 C26 H26A 109.5 . . ?
C21 C26 H26B 109.5 . . ?
H26A C26 H26B 109.5 . . ?
C21 C26 H26C 109.5 . . ?
H26A C26 H26C 109.5 . . ?
H26B C26 H26C 109.5 . . ?
C24 C25 C20 120.5(3) . . ?
C24 C25 C28 118.3(3) . . ?
C20 C25 C28 121.3(3) . . ?
C23 C24 C25 121.7(3) . . ?
C23 C24 H24 119.2 . . ?
C25 C24 H24 119.2 . . ?
C22 C23 C24 117.3(3) . . ?
C22 C23 C27 121.1(3) . . ?
C24 C23 C27 121.7(3) . . ?
C23 C22 C21 123.1(3) . . ?
C23 C22 H22 118.5 . . ?
C21 C22 H22 118.5 . . ?
C22 C21 C20 119.5(3) . . ?
C22 C21 C26 118.1(3) . . ?
C20 C21 C26 122.4(3) . . ?
C21 C20 C25 118.0(3) . . ?
C21 C20 B1 124.7(3) . . ?
C25 C20 B1 116.9(3) . . ?
C16 C19 H19A 109.5 . . ?
C16 C19 H19B 109.5 . . ?
H19A C19 H19B 109.5 . . ?
C16 C19 H19C 109.5 . . ?
H19A C19 H19C 109.5 . . ?
H19B C19 H19C 109.5 . . ?
C16 C18 H18A 109.5 . . ?
C16 C18 H18B 109.5 . . ?
H18A C18 H18B 109.5 . . ?
C16 C18 H18C 109.5 . . ?
H18A C18 H18C 109.5 . . ?
H18B C18 H18C 109.5 . . ?
C16 C17 H17A 109.5 . . ?
C16 C17 H17B 109.5 . . ?
H17A C17 H17B 109.5 . . ?
C16 C17 H17C 109.5 . . ?
H17A C17 H17C 109.5 . . ?
H17B C17 H17C 109.5 . . ?
N1 C16 C18 110.6(2) . . ?
N1 C16 C17 107.5(2) . . ?
C18 C16 C17 110.0(2) . . ?
N1 C16 C19 108.6(2) . . ?
C18 C16 C19 109.5(2) . . ?
C17 C16 C19 110.5(2) . . ?
C13 C15 H15A 109.5 . . ?
C13 C15 H15B 109.5 . . ?
H15A C15 H15B 109.5 . . ?
C13 C15 H15C 109.5 . . ?
H15A C15 H15C 109.5 . . ?
H15B C15 H15C 109.5 . . ?
C13 C14 H14A 109.5 . . ?
C13 C14 H14B 109.5 . . ?
H14A C14 H14B 109.5 . . ?
C13 C14 H14C 109.5 . . ?
H14A C14 H14C 109.5 . . ?
H14B C14 H14C 109.5 . . ?
C14 C13 C15 110.1(3) . . ?
C14 C13 P1 111.5(2) . . ?
C15 C13 P1 112.4(2) . . ?
C14 C13 H13 107.6 . . ?
C15 C13 H13 107.6 . . ?
P1 C13 H13 107.6 . . ?
C10 C12 H12A 109.5 . . ?
C10 C12 H12B 109.5 . . ?
H12A C12 H12B 109.5 . . ?
C10 C12 H12C 109.5 . . ?
H12A C12 H12C 109.5 . . ?
H12B C12 H12C 109.5 . . ?
C10 C11 H11A 109.5 . . ?
C10 C11 H11B 109.5 . . ?
H11A C11 H11B 109.5 . . ?
C10 C11 H11C 109.5 . . ?
H11A C11 H11C 109.5 . . ?
H11B C11 H11C 109.5 . . ?
C11 C10 C12 110.7(3) . . ?
C11 C10 P1 113.7(2) . . ?
C12 C10 P1 116.2(2) . . ?
C11 C10 H10 105.0 . . ?
C12 C10 H10 105.0 . . ?
P1 C10 H10 105.0 . . ?

loop_
_geom_bond_atom_site_label_1
_geom_bond_atom_site_label_2
_geom_bond_distance
_geom_bond_site_symmetry_2
_geom_bond_publ_flag
Rh1 C2 2.032(3) . ?
Rh1 C1 2.157(3) . ?
Rh1 N1 2.259(3) . ?
Rh1 P1 2.2879(9) . ?
Rh1 B1 2.342(3) . ?
Rh1 Cl1 2.3546(9) . ?
N1 B1 1.451(4) . ?
N1 C16 1.496(4) . ?
N1 H1 0.73(3) . ?
B1 C1 1.559(4) . ?
B1 C20 1.581(4) . ?
C1 C2 1.398(4) . ?
C1 C3 1.517(4) . ?
P1 C10 1.858(3) . ?
P1 C13 1.861(3) . ?
P1 C7 1.868(3) . ?
C4 C3 1.527(4) . ?
C4 H4A 0.9800 . ?
C4 H4B 0.9800 . ?
C4 H4C 0.9800 . ?
C3 H3A 0.9900 . ?
C3 H3AB 0.9900 . ?
C2 C5 1.328(4) . ?
C5 C6 1.500(4) . ?
C5 H5 0.9500 . ?
C6 H6A 0.9800 . ?
C6 H6B 0.9800 . ?
C6 H6C 0.9800 . ?
C9 C7 1.533(4) . ?
C9 H9A 0.9800 . ?
C9 H9B 0.9800 . ?
C9 H9C 0.9800 . ?
C8 C7 1.526(4) . ?
C8 H8A 0.9800 . ?
C8 H8B 0.9800 . ?
C8 H8C 0.9800 . ?
C7 H7 1.0000 . ?
C28 C25 1.510(4) . ?
C28 H28A 0.9800 . ?
C28 H28B 0.9800 . ?
C28 H28C 0.9800 . ?
C27 C23 1.505(4) . ?
C27 H27A 0.9800 . ?
C27 H27B 0.9800 . ?
C27 H27C 0.9800 . ?
C26 C21 1.503(4) . ?
C26 H26A 0.9800 . ?
C26 H26B 0.9800 . ?
C26 H26C 0.9800 . ?
C25 C24 1.398(4) . ?
C25 C20 1.413(4) . ?
C24 C23 1.390(4) . ?
C24 H24 0.9500 . ?
C23 C22 1.389(4) . ?
C22 C21 1.390(4) . ?
C22 H22 0.9500 . ?
C21 C20 1.412(4) . ?
C19 C16 1.533(4) . ?
C19 H19A 0.9800 . ?
C19 H19B 0.9800 . ?
C19 H19C 0.9800 . ?
C18 C16 1.521(4) . ?
C18 H18A 0.9800 . ?
C18 H18B 0.9800 . ?
C18 H18C 0.9800 . ?
C17 C16 1.524(4) . ?
C17 H17A 0.9800 . ?
C17 H17B 0.9800 . ?
C17 H17C 0.9800 . ?
C15 C13 1.534(4) . ?
C15 H15A 0.9800 . ?
C15 H15B 0.9800 . ?
C15 H15C 0.9800 . ?
C14 C13 1.527(4) . ?
C14 H14A 0.9800 . ?
C14 H14B 0.9800 . ?
C14 H14C 0.9800 . ?
C13 H13 1.0000 . ?
C12 C10 1.535(4) . ?
C12 H12A 0.9800 . ?
C12 H12B 0.9800 . ?
C12 H12C 0.9800 . ?
C11 C10 1.529(4) . ?
C11 H11A 0.9800 . ?
C11 H11B 0.9800 . ?
C11 H11C 0.9800 . ?
C10 H10 1.0000 . ?

loop_
_geom_torsion_atom_site_label_1
_geom_torsion_atom_site_label_2
_geom_torsion_atom_site_label_3
_geom_torsion_atom_site_label_4
_geom_torsion
_geom_torsion_site_symmetry_1
_geom_torsion_site_symmetry_2
_geom_torsion_site_symmetry_3
_geom_torsion_site_symmetry_4
_geom_torsion_publ_flag
C16 N1 B1 C1 -177.9(3) . . . . ?
Rh1 N1 B1 C1 48.3(2) . . . . ?
C16 N1 B1 C20 2.1(5) . . . . ?
Rh1 N1 B1 C20 -131.8(3) . . . . ?
C16 N1 B1 Rh1 133.8(3) . . . . ?
N1 B1 C1 C2 4.1(3) . . . . ?
C20 B1 C1 C2 -175.9(3) . . . . ?
Rh1 B1 C1 C2 55.0(2) . . . . ?
N1 B1 C1 C3 -179.3(2) . . . . ?
C20 B1 C1 C3 0.7(4) . . . . ?
Rh1 B1 C1 C3 -128.3(3) . . . . ?
N1 B1 C1 Rh1 -51.0(2) . . . . ?
C20 B1 C1 Rh1 129.1(3) . . . . ?
C2 C1 C3 C4 78.6(4) . . . . ?
B1 C1 C3 C4 -97.7(3) . . . . ?
Rh1 C1 C3 C4 163.6(2) . . . . ?
C3 C1 C2 C5 -78.6(6) . . . . ?
B1 C1 C2 C5 98.0(5) . . . . ?
Rh1 C1 C2 C5 158.8(5) . . . . ?
C3 C1 C2 Rh1 122.6(3) . . . . ?
B1 C1 C2 Rh1 -60.8(2) . . . . ?
C1 C2 C5 C6 -164.1(4) . . . . ?
Rh1 C2 C5 C6 -13.0(5) . . . . ?
C10 P1 C7 C8 48.3(3) . . . . ?
C13 P1 C7 C8 156.5(2) . . . . ?
Rh1 P1 C7 C8 -78.8(2) . . . . ?
C10 P1 C7 C9 -79.7(3) . . . . ?
C13 P1 C7 C9 28.5(3) . . . . ?
Rh1 P1 C7 C9 153.2(2) . . . . ?
C20 C25 C24 C23 0.4(4) . . . . ?
C28 C25 C24 C23 179.4(3) . . . . ?
C25 C24 C23 C22 -1.8(4) . . . . ?
C25 C24 C23 C27 178.8(3) . . . . ?
C24 C23 C22 C21 1.1(4) . . . . ?
C27 C23 C22 C21 -179.4(3) . . . . ?
C23 C22 C21 C20 0.8(4) . . . . ?
C23 C22 C21 C26 -177.4(3) . . . . ?
C22 C21 C20 C25 -2.2(4) . . . . ?
C26 C21 C20 C25 176.0(3) . . . . ?
C22 C21 C20 B1 170.4(3) . . . . ?
C26 C21 C20 B1 -11.4(4) . . . . ?
C24 C25 C20 C21 1.6(4) . . . . ?
C28 C25 C20 C21 -177.4(3) . . . . ?
C24 C25 C20 B1 -171.6(3) . . . . ?
C28 C25 C20 B1 9.4(4) . . . . ?
N1 B1 C20 C21 90.8(4) . . . . ?
C1 B1 C20 C21 -89.2(4) . . . . ?
Rh1 B1 C20 C21 -6.4(5) . . . . ?
N1 B1 C20 C25 -96.5(4) . . . . ?
C1 B1 C20 C25 83.5(3) . . . . ?
Rh1 B1 C20 C25 166.3(2) . . . . ?
B1 N1 C16 C18 -52.3(4) . . . . ?
Rh1 N1 C16 C18 56.5(3) . . . . ?
B1 N1 C16 C17 -172.5(3) . . . . ?
Rh1 N1 C16 C17 -63.7(3) . . . . ?
B1 N1 C16 C19 67.9(4) . . . . ?
Rh1 N1 C16 C19 176.71(19) . . . . ?
C10 P1 C13 C14 179.8(2) . . . . ?
C7 P1 C13 C14 67.1(2) . . . . ?
Rh1 P1 C13 C14 -59.8(2) . . . . ?
C10 P1 C13 C15 -56.1(3) . . . . ?
C7 P1 C13 C15 -168.8(2) . . . . ?
Rh1 P1 C13 C15 64.3(2) . . . . ?
C13 P1 C10 C11 173.5(2) . . . . ?
C7 P1 C10 C11 -77.4(3) . . . . ?
Rh1 P1 C10 C11 52.3(3) . . . . ?
C13 P1 C10 C12 -56.2(3) . . . . ?
C7 P1 C10 C12 52.9(3) . . . . ?
Rh1 P1 C10 C12 -177.4(2) . . . . ?
